data_7044933
loop_
_publ_author_name
'Nakata, Norio'
'Hosoda, Narimi'
'Takahashi, Shintaro'
'Ishii, Akihiko'

_publ_section_title
;
 Chlorogermylenes and -stannylenes stabilized by diimidosulfinate ligands:
 synthesis, structures, and reactivity.
;
_journal_issue 2
_journal_name_full 'Dalton transactions (Cambridge, England : 2003)'
_journal_page_first 481
_journal_page_last 490
_journal_paper_doi 10.1039/c7dt04390b
_journal_volume 47
_journal_year 2018
_chemical_formula_moiety 'C21 H38 Cl2 Ge2 N4 S2 Si3'
_chemical_formula_sum 'C21 H38 Cl2 Ge2 N4 S2 Si3'
_chemical_formula_weight 711.02
_chemical_name_systematic
; 
 'C21 H37 Cl2 Ge2 N4 S2 Si3
;
_space_group_IT_number 2
_space_group_name_Hall '-P 1'
_space_group_name_H-M_alt 'P -1'
_symmetry_cell_setting triclinic
_symmetry_Int_Tables_number 2
_symmetry_space_group_name_Hall '-P 1'
_symmetry_space_group_name_H-M 'P -1'
_atom_sites_solution_hydrogens geom
_atom_sites_solution_primary direct
_atom_sites_solution_secondary difmap
_audit_creation_method SHELXL-97
_audit_update_record
;
2017-03-01 deposited with the CCDC.
2017-11-30 downloaded from the CCDC.
;
_cell_angle_alpha 106.556(3)
_cell_angle_beta 97.759(3)
_cell_angle_gamma 108.288(2)
_cell_formula_units_Z 2
_cell_length_a 10.372(2)
_cell_length_b 10.737(2)
_cell_length_c 16.616(4)
_cell_measurement_reflns_used 3517
_cell_measurement_temperature 100(2)
_cell_measurement_theta_max 27.26
_cell_measurement_theta_min 2.21
_cell_volume 1632.1(6)
_computing_cell_refinement 'Bruker SAINT'
_computing_data_collection 'Bruker APEX-II'
_computing_data_reduction 'Bruker SAINT'
_computing_molecular_graphics 'Yadokari-XG 2009 (Wakita, Nemoto et al., 2009)'
_computing_publication_material 'Yadokari-XG 2009 (Wakita, Nemoto et al., 2009)'
_computing_structure_refinement 'SHELXL-97 (Sheldrick, 1997)'
_computing_structure_solution 'SHELXS-97 (Sheldrick, 1990)'
_diffrn_ambient_temperature 100(2)
_diffrn_detector_area_resol_mean 8.333
_diffrn_measured_fraction_theta_full 0.965
_diffrn_measured_fraction_theta_max 0.965
_diffrn_measurement_device_type 'Bruker APEX-II CCD'
_diffrn_measurement_method 'phi and omega scans'
_diffrn_radiation_monochromator 'Bruker Helios multilayered confocal mirror'
_diffrn_radiation_source 'Bruker TXS fine-focus rotating anode'
_diffrn_radiation_type MoK\a
_diffrn_radiation_wavelength 0.71073
_diffrn_reflns_av_R_equivalents 0.0683
_diffrn_reflns_av_sigmaI/netI 0.0718
_diffrn_reflns_limit_h_max 12
_diffrn_reflns_limit_h_min -12
_diffrn_reflns_limit_k_max 11
_diffrn_reflns_limit_k_min -13
_diffrn_reflns_limit_l_max 14
_diffrn_reflns_limit_l_min -20
_diffrn_reflns_number 7761
_diffrn_reflns_theta_full 25.50
_diffrn_reflns_theta_max 25.50
_diffrn_reflns_theta_min 1.32
_exptl_absorpt_coefficient_mu 2.261
_exptl_absorpt_correction_T_max 0.8953
_exptl_absorpt_correction_T_min 0.8224
_exptl_absorpt_correction_type numerical
_exptl_absorpt_process_details 'SADABS (Sheldrick, 1997)'
_exptl_crystal_colour colorless
_exptl_crystal_density_diffrn 1.447
_exptl_crystal_density_meas ?
_exptl_crystal_density_method 'not measured'
_exptl_crystal_description prism
_exptl_crystal_F_000 728
_exptl_crystal_size_max 0.09
_exptl_crystal_size_mid 0.08
_exptl_crystal_size_min 0.05
_refine_diff_density_max 0.927
_refine_diff_density_min -0.580
_refine_diff_density_rms 0.091
_refine_ls_extinction_method none
_refine_ls_goodness_of_fit_ref 1.007
_refine_ls_hydrogen_treatment mixed
_refine_ls_matrix_type full
_refine_ls_number_parameters 320
_refine_ls_number_reflns 5854
_refine_ls_number_restraints 0
_refine_ls_restrained_S_all 1.007
_refine_ls_R_factor_all 0.0543
_refine_ls_R_factor_gt 0.0368
_refine_ls_shift/su_max 0.000
_refine_ls_shift/su_mean 0.000
_refine_ls_structure_factor_coef Fsqd
_refine_ls_weighting_details 'calc w=1/[\s^2^(Fo^2^)+(0.0275P)^2^+0.0012P] where P=(Fo^2^+2Fc^2^)/3'
_refine_ls_weighting_scheme calc
_refine_ls_wR_factor_gt 0.0750
_refine_ls_wR_factor_ref 0.0789
_reflns_number_gt 4470
_reflns_number_total 5854
_reflns_threshold_expression >2sigma(I)
_cod_data_source_file c7dt04390b2.cif
_cod_data_source_block naka183
_cod_depositor_comments
;
The following automatic conversions were performed:

'_exptl_crystal_density_meas' value 'not measured' was changed to '?'
- the value is perceived as not measured.

Automatic conversion script
Id: cif_fix_values 4973 2017-02-22 13:04:09Z antanas 

 Adding full bibliography for 7044927--7044934.cif.
;
_cod_database_code 7044933

loop_
_symmetry_equiv_pos_as_xyz
'x, y, z'
'-x, -y, -z'

loop_
_atom_site_label
_atom_site_type_symbol
_atom_site_fract_x
_atom_site_fract_y
_atom_site_fract_z
_atom_site_U_iso_or_equiv
_atom_site_adp_type
_atom_site_occupancy
_atom_site_symmetry_multiplicity
_atom_site_calc_flag
_atom_site_refinement_flags
Ge1 Ge 0.16502(4) 0.40077(4) 0.16454(2) 0.01747(10) Uani 1 1 d .
Ge2 Ge 0.01107(4) 0.45913(4) 0.33511(2) 0.02072(11) Uani 1 1 d .
S2 S -0.13253(10) 0.22094(9) 0.17166(6) 0.0184(2) Uani 1 1 d .
Cl1 Cl 0.14660(10) 0.17663(10) 0.07658(6) 0.0251(2) Uani 1 1 d .
S1 S 0.31379(10) 0.44354(9) 0.35584(6) 0.0187(2) Uani 1 1 d .
Si2 Si 0.31459(12) 0.71328(11) 0.44981(7) 0.0233(2) Uani 1 1 d .
Cl2 Cl 0.01282(11) 0.64467(9) 0.28575(6) 0.0303(2) Uani 1 1 d .
Si3 Si -0.25863(12) -0.08295(10) 0.15018(7) 0.0231(2) Uani 1 1 d .
Si1 Si 0.48711(12) 0.43606(11) 0.23238(7) 0.0262(3) Uani 1 1 d .
N4 N -0.1273(4) 0.0645(3) 0.1457(2) 0.0215(7) Uani 1 1 d .
H29 H -0.071(4) 0.057(4) 0.120(2) 0.018(11) Uiso 1 1 d .
C18 C -0.2024(4) 0.1365(4) -0.0083(2) 0.0245(9) Uani 1 1 d .
H28 H -0.2132 0.0451 -0.0088 0.029 Uiso 1 1 calc R
C5 C 0.2018(4) 0.1548(4) 0.2979(2) 0.0232(9) Uani 1 1 d .
H10 H 0.2334 0.1572 0.2471 0.028 Uiso 1 1 calc R
C4 C 0.2131(4) 0.2773(4) 0.3604(2) 0.0198(8) Uani 1 1 d .
C14 C -0.1529(4) 0.3797(4) 0.0706(2) 0.0232(9) Uani 1 1 d .
H24 H -0.1293 0.4540 0.1242 0.028 Uiso 1 1 calc R
C15 C -0.1765(4) 0.4023(4) -0.0071(2) 0.0261(9) Uani 1 1 d .
H25 H -0.1696 0.4927 -0.0069 0.031 Uiso 1 1 calc R
C13 C -0.1645(4) 0.2453(4) 0.0689(2) 0.0187(8) Uani 1 1 d .
C9 C 0.1679(4) 0.2749(4) 0.4353(2) 0.0239(9) Uani 1 1 d .
H14 H 0.1753 0.3591 0.4779 0.029 Uiso 1 1 calc R
C21 C -0.1816(4) -0.2200(4) 0.1348(3) 0.0302(10) Uani 1 1 d .
H36 H -0.1264 -0.2147 0.0916 0.045 Uiso 1 1 calc R
H37 H -0.2569 -0.3124 0.1148 0.045 Uiso 1 1 calc R
H38 H -0.1208 -0.2052 0.1900 0.045 Uiso 1 1 calc R
C6 C 0.1438(4) 0.0284(4) 0.3102(3) 0.0271(9) Uani 1 1 d .
H11 H 0.1340 -0.0564 0.2671 0.033 Uiso 1 1 calc R
C8 C 0.1116(4) 0.1470(4) 0.4465(3) 0.0329(10) Uani 1 1 d .
H13 H 0.0807 0.1437 0.4974 0.039 Uiso 1 1 calc R
C16 C -0.2100(4) 0.2944(4) -0.0847(2) 0.0268(9) Uani 1 1 d .
H26 H -0.2229 0.3116 -0.1376 0.032 Uiso 1 1 calc R
C17 C -0.2250(4) 0.1611(4) -0.0857(2) 0.0282(9) Uani 1 1 d .
H27 H -0.2506 0.0865 -0.1394 0.034 Uiso 1 1 calc R
C7 C 0.1005(4) 0.0254(4) 0.3844(3) 0.0324(10) Uani 1 1 d .
H12 H 0.0626 -0.0614 0.3929 0.039 Uiso 1 1 calc R
C19 C -0.2960(5) -0.0307(5) 0.2581(3) 0.0459(12) Uani 1 1 d .
H30 H -0.2121 -0.0072 0.3032 0.069 Uiso 1 1 calc R
H31 H -0.3729 -0.1084 0.2619 0.069 Uiso 1 1 calc R
H32 H -0.3228 0.0509 0.2664 0.069 Uiso 1 1 calc R
C20 C -0.4178(4) -0.1362(4) 0.0641(3) 0.0374(11) Uani 1 1 d .
H33 H -0.4502 -0.0581 0.0712 0.056 Uiso 1 1 calc R
H34 H -0.4913 -0.2164 0.0679 0.056 Uiso 1 1 calc R
H35 H -0.3964 -0.1622 0.0074 0.056 Uiso 1 1 calc R
N3 N 0.0193(3) 0.3376(3) 0.22462(17) 0.0158(6) Uani 1 1 d .
N2 N 0.2182(3) 0.5361(3) 0.38210(18) 0.0182(7) Uani 1 1 d .
N1 N 0.3226(3) 0.4180(3) 0.25668(17) 0.0186(7) Uani 1 1 d .
C10 C 0.3836(4) 0.8216(4) 0.3847(3) 0.0320(10) Uani 1 1 d .
H15 H 0.4455 0.7852 0.3538 0.048 Uiso 1 1 calc R
H16 H 0.4365 0.9186 0.4231 0.048 Uiso 1 1 calc R
H17 H 0.3054 0.8184 0.3428 0.048 Uiso 1 1 calc R
C12 C 0.4631(5) 0.7205(4) 0.5297(3) 0.0393(11) Uani 1 1 d .
H21 H 0.4281 0.6534 0.5586 0.059 Uiso 1 1 calc R
H22 H 0.5074 0.8151 0.5730 0.059 Uiso 1 1 calc R
H23 H 0.5319 0.6969 0.4998 0.059 Uiso 1 1 calc R
C11 C 0.1936(5) 0.7734(4) 0.5083(2) 0.0361(11) Uani 1 1 d .
H18 H 0.1107 0.7618 0.4664 0.054 Uiso 1 1 calc R
H19 H 0.2410 0.8724 0.5445 0.054 Uiso 1 1 calc R
H20 H 0.1648 0.7180 0.5450 0.054 Uiso 1 1 calc R
C2 C 0.4842(4) 0.4824(4) 0.1324(3) 0.0360(10) Uani 1 1 d .
H4 H 0.4052 0.4105 0.0857 0.054 Uiso 1 1 calc R
H5 H 0.5720 0.4880 0.1152 0.054 Uiso 1 1 calc R
H6 H 0.4739 0.5731 0.1438 0.054 Uiso 1 1 calc R
C1 C 0.5152(5) 0.2677(5) 0.2127(3) 0.0371(11) Uani 1 1 d .
H1 H 0.5115 0.2410 0.2643 0.056 Uiso 1 1 calc R
H2 H 0.6070 0.2790 0.2002 0.056 Uiso 1 1 calc R
H3 H 0.4417 0.1945 0.1632 0.056 Uiso 1 1 calc R
C3 C 0.6300(4) 0.5753(5) 0.3234(3) 0.0423(12) Uani 1 1 d .
H7 H 0.6180 0.6649 0.3322 0.063 Uiso 1 1 calc R
H8 H 0.7205 0.5824 0.3099 0.063 Uiso 1 1 calc R
H9 H 0.6268 0.5524 0.3763 0.063 Uiso 1 1 calc R

loop_
_atom_site_aniso_label
_atom_site_aniso_U_11
_atom_site_aniso_U_22
_atom_site_aniso_U_33
_atom_site_aniso_U_23
_atom_site_aniso_U_13
_atom_site_aniso_U_12
Ge1 0.0182(2) 0.0154(2) 0.0246(2) 0.01232(17) 0.00657(16) 0.00859(17)
Ge2 0.0221(2) 0.0196(2) 0.0278(2) 0.01157(18) 0.01046(17) 0.01246(18)
S2 0.0180(5) 0.0155(5) 0.0287(5) 0.0127(4) 0.0084(4) 0.0097(4)
Cl1 0.0233(5) 0.0221(5) 0.0294(5) 0.0058(4) 0.0106(4) 0.0090(4)
S1 0.0201(5) 0.0157(5) 0.0253(5) 0.0104(4) 0.0053(4) 0.0106(4)
Si2 0.0289(7) 0.0158(5) 0.0261(6) 0.0074(5) 0.0036(5) 0.0106(5)
Cl2 0.0393(6) 0.0191(5) 0.0371(6) 0.0108(4) 0.0020(5) 0.0188(4)
Si3 0.0248(6) 0.0159(5) 0.0320(6) 0.0126(5) 0.0116(5) 0.0063(5)
Si1 0.0185(6) 0.0265(6) 0.0387(6) 0.0147(5) 0.0096(5) 0.0109(5)
N4 0.0212(19) 0.0136(16) 0.037(2) 0.0133(15) 0.0124(16) 0.0104(15)
C18 0.026(2) 0.020(2) 0.037(2) 0.0158(19) 0.0117(18) 0.0136(17)
C5 0.024(2) 0.022(2) 0.031(2) 0.0140(18) 0.0067(17) 0.0133(17)
C4 0.018(2) 0.0202(19) 0.027(2) 0.0128(17) 0.0012(16) 0.0114(17)
C14 0.023(2) 0.0159(19) 0.031(2) 0.0095(17) 0.0027(17) 0.0083(17)
C15 0.026(2) 0.022(2) 0.035(2) 0.0154(19) 0.0048(18) 0.0106(18)
C13 0.013(2) 0.0192(19) 0.028(2) 0.0131(17) 0.0066(16) 0.0061(16)
C9 0.029(2) 0.025(2) 0.027(2) 0.0129(18) 0.0084(17) 0.0175(18)
C21 0.033(3) 0.018(2) 0.042(2) 0.0141(19) 0.0088(19) 0.0090(18)
C6 0.034(3) 0.019(2) 0.034(2) 0.0129(18) 0.0085(19) 0.0143(18)
C8 0.041(3) 0.037(3) 0.043(2) 0.030(2) 0.023(2) 0.025(2)
C16 0.025(2) 0.031(2) 0.032(2) 0.021(2) 0.0061(18) 0.0119(19)
C17 0.036(3) 0.027(2) 0.027(2) 0.0116(18) 0.0111(18) 0.015(2)
C7 0.038(3) 0.022(2) 0.052(3) 0.024(2) 0.019(2) 0.018(2)
C19 0.057(3) 0.034(3) 0.053(3) 0.018(2) 0.029(3) 0.016(2)
C20 0.025(2) 0.031(2) 0.061(3) 0.020(2) 0.016(2) 0.011(2)
N3 0.0172(17) 0.0134(15) 0.0233(16) 0.0121(13) 0.0072(13) 0.0082(13)
N2 0.0198(18) 0.0130(15) 0.0254(16) 0.0093(13) 0.0046(13) 0.0087(13)
N1 0.0177(18) 0.0161(16) 0.0255(16) 0.0093(14) 0.0057(13) 0.0089(13)
C10 0.037(3) 0.016(2) 0.044(2) 0.0119(19) 0.013(2) 0.0085(19)
C12 0.042(3) 0.031(2) 0.037(2) 0.004(2) -0.007(2) 0.016(2)
C11 0.061(3) 0.030(2) 0.027(2) 0.011(2) 0.017(2) 0.027(2)
C2 0.030(3) 0.036(3) 0.054(3) 0.024(2) 0.022(2) 0.015(2)
C1 0.032(3) 0.046(3) 0.053(3) 0.024(2) 0.019(2) 0.029(2)
C3 0.020(2) 0.048(3) 0.054(3) 0.016(2) 0.007(2) 0.009(2)

loop_
_atom_type_symbol
_atom_type_description
_atom_type_scat_dispersion_real
_atom_type_scat_dispersion_imag
_atom_type_scat_source
C C 0.0033 0.0016 'International Tables Vol C Tables 4.2.6.8 and 6.1.1.4'
H H 0.0000 0.0000 'International Tables Vol C Tables 4.2.6.8 and 6.1.1.4'
N N 0.0061 0.0033 'International Tables Vol C Tables 4.2.6.8 and 6.1.1.4'
Si Si 0.0817 0.0704 'International Tables Vol C Tables 4.2.6.8 and 6.1.1.4'
S S 0.1246 0.1234 'International Tables Vol C Tables 4.2.6.8 and 6.1.1.4'
Cl Cl 0.1484 0.1585 'International Tables Vol C Tables 4.2.6.8 and 6.1.1.4'
Ge Ge 0.1547 1.8001 'International Tables Vol C Tables 4.2.6.8 and 6.1.1.4'

loop_
_geom_angle_atom_site_label_1
_geom_angle_atom_site_label_2
_geom_angle_atom_site_label_3
_geom_angle
N3 Ge1 N1 94.29(11)
N3 Ge1 Cl1 97.25(8)
N1 Ge1 Cl1 93.14(8)
N3 Ge2 N2 93.30(12)
N3 Ge2 Cl2 94.83(8)
N2 Ge2 Cl2 93.86(8)
N3 S2 N4 110.74(16)
N3 S2 C13 105.00(15)
N4 S2 C13 103.57(17)
N1 S1 N2 110.57(15)
N1 S1 C4 106.79(16)
N2 S1 C4 103.18(16)
N2 Si2 C11 106.59(18)
N2 Si2 C10 110.76(16)
C11 Si2 C10 112.02(18)
N2 Si2 C12 109.06(16)
C11 Si2 C12 108.97(19)
C10 Si2 C12 109.4(2)
N4 Si3 C20 109.80(17)
N4 Si3 C19 106.96(19)
C20 Si3 C19 110.2(2)
N4 Si3 C21 105.07(17)
C20 Si3 C21 111.88(18)
C19 Si3 C21 112.7(2)
N1 Si1 C3 110.27(17)
N1 Si1 C2 107.31(17)
C3 Si1 C2 110.3(2)
N1 Si1 C1 110.00(17)
C3 Si1 C1 109.2(2)
C2 Si1 C1 109.69(19)
S2 N4 Si3 124.3(2)
C13 C18 C17 119.5(3)
C4 C5 C6 119.3(3)
C5 C4 C9 120.8(3)
C5 C4 S1 120.3(3)
C9 C4 S1 118.0(3)
C15 C14 C13 118.8(3)
C16 C15 C14 120.4(3)
C18 C13 C14 120.9(3)
C18 C13 S2 121.8(3)
C14 C13 S2 117.2(3)
C8 C9 C4 118.8(3)
C7 C6 C5 120.2(4)
C7 C8 C9 120.4(4)
C15 C16 C17 120.3(4)
C16 C17 C18 120.0(4)
C8 C7 C6 120.4(4)
S2 N3 Ge2 111.28(15)
S2 N3 Ge1 121.17(15)
Ge2 N3 Ge1 122.03(14)
S1 N2 Si2 114.64(17)
S1 N2 Ge2 122.14(16)
Si2 N2 Ge2 123.10(15)
S1 N1 Si1 118.33(17)
S1 N1 Ge1 122.50(16)
Si1 N1 Ge1 118.25(15)

loop_
_geom_bond_atom_site_label_1
_geom_bond_atom_site_label_2
_geom_bond_distance
Ge1 N3 1.973(3)
Ge1 N1 2.006(3)
Ge1 Cl1 2.3655(10)
Ge2 N3 1.957(3)
Ge2 N2 1.993(3)
Ge2 Cl2 2.3568(10)
S2 N3 1.607(3)
S2 N4 1.632(3)
S2 C13 1.803(4)
S1 N1 1.612(3)
S1 N2 1.628(3)
S1 C4 1.792(4)
Si2 N2 1.779(3)
Si2 C11 1.849(4)
Si2 C10 1.855(4)
Si2 C12 1.859(4)
Si3 N4 1.763(3)
Si3 C20 1.845(4)
Si3 C19 1.852(4)
Si3 C21 1.857(4)
Si1 N1 1.770(3)
Si1 C3 1.853(4)
Si1 C2 1.864(4)
Si1 C1 1.865(4)
C18 C13 1.373(5)
C18 C17 1.389(5)
C5 C4 1.383(5)
C5 C6 1.386(5)
C4 C9 1.391(5)
C14 C15 1.384(5)
C14 C13 1.402(5)
C15 C16 1.378(5)
C9 C8 1.391(5)
C6 C7 1.375(5)
C8 C7 1.374(5)
C16 C17 1.386(5)

loop_
_geom_torsion_atom_site_label_1
_geom_torsion_atom_site_label_2
_geom_torsion_atom_site_label_3
_geom_torsion_atom_site_label_4
_geom_torsion
N3 S2 N4 Si3 139.4(2)
C13 S2 N4 Si3 -108.5(2)
C20 Si3 N4 S2 70.3(3)
C19 Si3 N4 S2 -49.3(3)
C21 Si3 N4 S2 -169.2(2)
C6 C5 C4 C9 0.4(5)
C6 C5 C4 S1 169.3(3)
N1 S1 C4 C5 22.6(3)
N2 S1 C4 C5 139.2(3)
N1 S1 C4 C9 -168.2(3)
N2 S1 C4 C9 -51.6(3)
C13 C14 C15 C16 -0.4(6)
C17 C18 C13 C14 2.2(6)
C17 C18 C13 S2 -179.6(3)
C15 C14 C13 C18 -1.8(6)
C15 C14 C13 S2 179.9(3)
N3 S2 C13 C18 127.7(3)
N4 S2 C13 C18 11.5(4)
N3 S2 C13 C14 -54.1(3)
N4 S2 C13 C14 -170.3(3)
C5 C4 C9 C8 0.4(5)
S1 C4 C9 C8 -168.8(3)
C4 C5 C6 C7 -1.2(6)
C4 C9 C8 C7 -0.3(6)
C14 C15 C16 C17 2.1(6)
C15 C16 C17 C18 -1.8(6)
C13 C18 C17 C16 -0.4(6)
C9 C8 C7 C6 -0.5(6)
C5 C6 C7 C8 1.3(6)
N4 S2 N3 Ge2 -125.78(17)
C13 S2 N3 Ge2 123.05(16)
N4 S2 N3 Ge1 80.0(2)
C13 S2 N3 Ge1 -31.2(2)
N2 Ge2 N3 S2 165.04(15)
Cl2 Ge2 N3 S2 -100.81(13)
N2 Ge2 N3 Ge1 -40.95(16)
Cl2 Ge2 N3 Ge1 53.20(15)
N1 Ge1 N3 S2 -142.51(17)
Cl1 Ge1 N3 S2 -48.78(17)
N1 Ge1 N3 Ge2 66.00(16)
Cl1 Ge1 N3 Ge2 159.72(13)
N1 S1 N2 Si2 -105.28(19)
C4 S1 N2 Si2 140.84(18)
N1 S1 N2 Ge2 70.8(2)
C4 S1 N2 Ge2 -43.1(2)
C11 Si2 N2 S1 -155.92(18)
C10 Si2 N2 S1 82.0(2)
C12 Si2 N2 S1 -38.4(2)
C11 Si2 N2 Ge2 28.0(2)
C10 Si2 N2 Ge2 -94.0(2)
C12 Si2 N2 Ge2 145.6(2)
N3 Ge2 N2 S1 -32.04(19)
Cl2 Ge2 N2 S1 -127.11(17)
N3 Ge2 N2 Si2 143.70(18)
Cl2 Ge2 N2 Si2 48.63(17)
N2 S1 N1 Si1 136.76(18)
C4 S1 N1 Si1 -111.68(19)
N2 S1 N1 Ge1 -32.0(2)
C4 S1 N1 Ge1 79.5(2)
C3 Si1 N1 S1 -34.1(2)
C2 Si1 N1 S1 -154.3(2)
C1 Si1 N1 S1 86.5(2)
C3 Si1 N1 Ge1 135.2(2)
C2 Si1 N1 Ge1 15.0(2)
C1 Si1 N1 Ge1 -104.3(2)
N3 Ge1 N1 S1 -24.93(19)
Cl1 Ge1 N1 S1 -122.45(17)
N3 Ge1 N1 Si1 166.26(16)
Cl1 Ge1 N1 Si1 68.74(15)
